data_4100682
loop_
_publ_author_name
' Toshiya Hozumi '
' Kazuhito Hashimoto '
' Ohkoshi Shin-ichi '

_publ_section_title
;
Electrochemical synthesis, crystal structure, and photomagnetic properties
 of a three-dimensional cyano-bridged copper-molybdenum complex
;
_journal_name_full 'Journal of the American Chemical Society'
_journal_paper_doi 10.1021/ja044512f
_journal_year 2005
_chemical_formula_moiety 'C20 H30 Cl N O2 Ti'
_chemical_formula_sum 'C20 H30 Cl N O2 Ti'
_chemical_formula_weight 399.80
_space_group_IT_number 14
_symmetry_cell_setting monoclinic
_symmetry_space_group_name_Hall '-P 2ybc'
_symmetry_space_group_name_H-M 'P 1 21/c 1'
_cell_angle_alpha 90.00
_cell_angle_beta 107.905(3)
_cell_angle_gamma 90.00
_cell_formula_units_Z 4
_cell_length_a 14.402(2)
_cell_length_b 9.5935(17)
_cell_length_c 15.103(3)
_cell_measurement_temperature 163(2)
_cell_volume 1985.6(6)
_diffrn_ambient_temperature 163(2)
_exptl_crystal_density_diffrn 1.337
_cod_original_sg_symbol_H-M 'P 21/c'
_cod_database_code 4100682

loop_
_symmetry_equiv_pos_as_xyz
'x, y, z'
'-x, y+1/2, -z+1/2'
'-x, -y, -z'
'x, -y-1/2, z-1/2'

loop_
_atom_site_label
_atom_site_type_symbol
_atom_site_fract_x
_atom_site_fract_y
_atom_site_fract_z
_atom_site_U_iso_or_equiv
_atom_site_adp_type
_atom_site_occupancy
_atom_site_symmetry_multiplicity
_atom_site_calc_flag
_atom_site_refinement_flags
_atom_site_disorder_assembly
_atom_site_disorder_group
Ti1 Ti 0.35452(4) 0.23559(6) 0.11926(4) 0.01650(19) Uani 1 1 d . . .
Cl1 Cl 0.37459(7) 0.20857(10) 0.29109(6) 0.0269(3) Uani 1 1 d . . .
O1 O 0.29302(16) 0.0705(2) 0.07950(16) 0.0181(6) Uani 1 1 d . . .
O2 O 0.01293(17) -0.3221(2) -0.05289(18) 0.0285(7) Uani 1 1 d . . .
N1 N 0.20333(19) 0.0053(3) 0.03531(19) 0.0172(7) Uani 1 1 d . . .
C1 C 0.4575(2) 0.1449(4) 0.0369(3) 0.0210(9) Uani 1 1 d . . .
H1 H 0.4324 0.0915 -0.0182 0.025 Uiso 1 1 calc R . .
C2 C 0.4893(2) 0.0911(4) 0.1311(3) 0.0233(9) Uani 1 1 d . . .
H2 H 0.4883 -0.0043 0.1477 0.028 Uiso 1 1 calc R . .
C3 C 0.5221(2) 0.2034(4) 0.1952(3) 0.0234(9) Uani 1 1 d . . .
H3 H 0.5464 0.1975 0.2612 0.028 Uiso 1 1 calc R . .
C4 C 0.5110(2) 0.3256(4) 0.1401(3) 0.0231(9) Uani 1 1 d . . .
H4 H 0.5273 0.4173 0.1636 0.028 Uiso 1 1 calc R . .
C5 C 0.4704(2) 0.2892(3) 0.0416(2) 0.0210(9) Uani 1 1 d . . .
H5 H 0.4557 0.3519 -0.0095 0.025 Uiso 1 1 calc R . .
C6 C 0.2237(3) 0.3654(3) 0.1294(3) 0.0249(9) Uani 1 1 d . . .
H6 H 0.1899 0.3344 0.1707 0.030 Uiso 1 1 calc R . .
C7 C 0.2999(3) 0.4583(3) 0.1505(3) 0.0263(10) Uani 1 1 d . . .
H7 H 0.3292 0.5036 0.2083 0.032 Uiso 1 1 calc R . .
C8 C 0.3257(3) 0.4722(4) 0.0663(3) 0.0263(9) Uani 1 1 d . . .
H8 H 0.3751 0.5331 0.0597 0.032 Uiso 1 1 calc R . .
C9 C 0.2688(3) 0.3846(4) -0.0062(3) 0.0250(9) Uani 1 1 d . . .
H9 H 0.2740 0.3714 -0.0668 0.030 Uiso 1 1 calc R . .
C10 C 0.2038(3) 0.3230(4) 0.0335(3) 0.0249(9) Uani 1 1 d . . .
H10 H 0.1529 0.2611 0.0018 0.030 Uiso 1 1 calc R . .
C11 C 0.2113(2) -0.0756(3) -0.0499(2) 0.0189(8) Uani 1 1 d . . .
C12 C 0.1213(2) -0.1604(4) -0.0911(3) 0.0222(9) Uani 1 1 d . . .
H12A H 0.1302 -0.2206 -0.1411 0.027 Uiso 1 1 calc R . .
H12B H 0.0652 -0.0978 -0.1187 0.027 Uiso 1 1 calc R . .
C13 C 0.1002(2) -0.2525(3) -0.0146(3) 0.0229(9) Uani 1 1 d . . .
H13 H 0.1541 -0.3216 0.0091 0.027 Uiso 1 1 calc R . .
C14 C 0.0920(2) -0.1608(4) 0.0665(3) 0.0232(9) Uani 1 1 d . . .
H14A H 0.0351 -0.0984 0.0423 0.028 Uiso 1 1 calc R . .
H14B H 0.0779 -0.2225 0.1133 0.028 Uiso 1 1 calc R . .
C15 C 0.1788(2) -0.0721(3) 0.1155(2) 0.0193(9) Uani 1 1 d . . .
C16 C 0.2136(3) 0.0329(4) -0.1278(2) 0.0253(9) Uani 1 1 d . . .
H16A H 0.1562 0.0937 -0.1409 0.038 Uiso 1 1 calc R . .
H16B H 0.2129 -0.0170 -0.1846 0.038 Uiso 1 1 calc R . .
H16C H 0.2730 0.0894 -0.1063 0.038 Uiso 1 1 calc R . .
C17 C 0.2971(2) -0.1695(4) -0.0308(3) 0.0254(9) Uani 1 1 d . . .
H17A H 0.3549 -0.1217 0.0094 0.038 Uiso 1 1 calc R . .
H17B H 0.3083 -0.1950 -0.0895 0.038 Uiso 1 1 calc R . .
H17C H 0.2849 -0.2539 0.0005 0.038 Uiso 1 1 calc R . .
C18 C 0.1521(3) 0.0371(4) 0.1792(2) 0.0259(9) Uani 1 1 d . . .
H18A H 0.1209 -0.0097 0.2203 0.039 Uiso 1 1 calc R . .
H18B H 0.1071 0.1059 0.1409 0.039 Uiso 1 1 calc R . .
H18C H 0.2115 0.0843 0.2168 0.039 Uiso 1 1 calc R . .
C19 C 0.2577(3) -0.1624(4) 0.1793(3) 0.0292(10) Uani 1 1 d . . .
H19A H 0.2708 -0.2420 0.1442 0.044 Uiso 1 1 calc R . .
H19B H 0.2358 -0.1962 0.2308 0.044 Uiso 1 1 calc R . .
H19C H 0.3174 -0.1074 0.2041 0.044 Uiso 1 1 calc R . .
C20 C 0.0135(3) -0.4331(4) -0.1177(3) 0.0373(11) Uani 1 1 d . . .
H20A H 0.0160 -0.3929 -0.1766 0.056 Uiso 1 1 calc R . .
H20B H -0.0460 -0.4891 -0.1289 0.056 Uiso 1 1 calc R . .
H20C H 0.0707 -0.4925 -0.0915 0.056 Uiso 1 1 calc R . .

loop_
_atom_site_aniso_label
_atom_site_aniso_U_11
_atom_site_aniso_U_22
_atom_site_aniso_U_33
_atom_site_aniso_U_23
_atom_site_aniso_U_13
_atom_site_aniso_U_12
Ti1 0.0135(3) 0.0143(3) 0.0214(4) -0.0008(3) 0.0048(3) 0.0012(3)
Cl1 0.0268(5) 0.0329(6) 0.0212(6) -0.0016(4) 0.0076(4) 0.0012(4)
O1 0.0091(12) 0.0185(13) 0.0251(15) -0.0003(11) 0.0026(11) -0.0046(10)
O2 0.0138(14) 0.0200(14) 0.0515(19) -0.0056(13) 0.0097(13) -0.0067(11)
N1 0.0074(15) 0.0199(16) 0.0223(18) -0.0003(14) 0.0013(13) -0.0032(12)
C1 0.013(2) 0.024(2) 0.027(2) -0.0073(18) 0.0086(17) -0.0026(16)
C2 0.0085(19) 0.022(2) 0.039(3) -0.0001(19) 0.0061(18) 0.0032(16)
C3 0.0121(19) 0.030(2) 0.025(2) -0.0033(19) 0.0019(16) 0.0019(17)
C4 0.0127(19) 0.023(2) 0.034(3) -0.0036(19) 0.0066(17) -0.0027(16)
C5 0.0133(19) 0.024(2) 0.027(2) 0.0002(18) 0.0071(17) -0.0018(16)
C6 0.019(2) 0.019(2) 0.041(3) 0.0008(19) 0.0152(19) 0.0078(17)
C7 0.025(2) 0.0137(19) 0.038(3) -0.0057(18) 0.008(2) 0.0044(17)
C8 0.023(2) 0.0121(19) 0.043(3) 0.0093(19) 0.009(2) 0.0047(17)
C9 0.023(2) 0.026(2) 0.026(2) 0.0041(18) 0.0064(19) 0.0105(18)
C10 0.015(2) 0.022(2) 0.035(3) 0.0020(18) 0.0026(18) 0.0097(17)
C11 0.0166(19) 0.0178(19) 0.023(2) -0.0006(17) 0.0071(17) 0.0001(16)
C12 0.0133(19) 0.023(2) 0.028(2) -0.0043(17) 0.0045(17) -0.0048(16)
C13 0.0101(18) 0.0173(19) 0.039(2) -0.0026(19) 0.0050(17) -0.0028(16)
C14 0.018(2) 0.021(2) 0.031(2) 0.0052(18) 0.0085(18) -0.0021(16)
C15 0.0154(19) 0.020(2) 0.022(2) 0.0072(17) 0.0043(17) 0.0006(16)
C16 0.022(2) 0.027(2) 0.026(2) -0.0032(18) 0.0062(18) -0.0048(17)
C17 0.016(2) 0.021(2) 0.042(3) -0.0088(19) 0.0128(18) -0.0018(16)
C18 0.023(2) 0.029(2) 0.032(2) 0.0014(19) 0.0166(19) -0.0008(18)
C19 0.027(2) 0.027(2) 0.030(2) 0.0096(19) 0.0028(19) 0.0015(18)
C20 0.022(2) 0.028(2) 0.060(3) -0.011(2) 0.009(2) -0.0042(19)

loop_
_geom_bond_atom_site_label_1
_geom_bond_atom_site_label_2
_geom_bond_distance
_geom_bond_site_symmetry_2
_geom_bond_publ_flag
Ti1 O1 1.824(2) . ?
Ti1 C6 2.302(3) . ?
Ti1 C10 2.316(3) . ?
Ti1 C4 2.342(3) . ?
Ti1 C2 2.346(3) . ?
Ti1 C3 2.353(3) . ?
Ti1 C5 2.373(3) . ?
Ti1 C7 2.374(3) . ?
Ti1 C1 2.374(3) . ?
Ti1 C9 2.391(4) . ?
Ti1 C8 2.400(3) . ?
Ti1 Cl1 2.5346(12) . ?
O1 N1 1.406(3) . ?
O2 C13 1.383(4) . ?
O2 C20 1.448(4) . ?
N1 C11 1.537(4) . ?
N1 C15 1.550(4) . ?
C1 C5 1.395(5) . ?
C1 C2 1.449(5) . ?
C1 H1 0.9500 . ?
C2 C3 1.429(5) . ?
C2 H2 0.9500 . ?
C3 C4 1.418(5) . ?
C3 H3 0.9500 . ?
C4 C5 1.464(5) . ?
C4 H4 0.9500 . ?
C5 H5 0.9500 . ?
C6 C7 1.372(5) . ?
C6 C10 1.445(5) . ?
C6 H6 0.9500 . ?
C7 C8 1.437(5) . ?
C7 H7 0.9500 . ?
C8 C9 1.422(5) . ?
C8 H8 0.9500 . ?
C9 C10 1.390(5) . ?
C9 H9 0.9500 . ?
C10 H10 0.9500 . ?
C11 C17 1.484(4) . ?
C11 C12 1.494(4) . ?
C11 C16 1.579(4) . ?
C12 C13 1.556(5) . ?
C12 H12A 0.9900 . ?
C12 H12B 0.9900 . ?
C13 C14 1.542(5) . ?
C13 H13 1.0000 . ?
C14 C15 1.505(5) . ?
C14 H14A 0.9900 . ?
C14 H14B 0.9900 . ?
C15 C19 1.515(5) . ?
C15 C18 1.550(5) . ?
C16 H16A 0.9800 . ?
C16 H16B 0.9800 . ?
C16 H16C 0.9800 . ?
C17 H17A 0.9800 . ?
C17 H17B 0.9800 . ?
C17 H17C 0.9800 . ?
C18 H18A 0.9800 . ?
C18 H18B 0.9800 . ?
C18 H18C 0.9800 . ?
C19 H19A 0.9800 . ?
C19 H19B 0.9800 . ?
C19 H19C 0.9800 . ?
C20 H20A 0.9800 . ?
C20 H20B 0.9800 . ?
C20 H20C 0.9800 . ?
